data_7033045
loop_
_publ_author_name
'Men, Guangwen'
'Chen, Chunrong'
'Zhang, Shitong'
'Liang, Chunshuang'
'Wang, Ying'
'Deng, Mengyu'
'Shang, Hongxing'
'Yang, Bing'
'Jiang, Shimei'

_publ_section_title
;
 A real-time fluorescent sensor specific to Mg(2+): crystallographic
 evidence, DFT calculation and its use for quantitative determination of
 magnesium in drinking water.
;
_journal_issue 6
_journal_name_full 'Dalton transactions (Cambridge, England : 2003)'
_journal_page_first 2755
_journal_page_last 2762
_journal_paper_doi 10.1039/c4dt03068k
_journal_volume 44
_journal_year 2015
_chemical_formula_moiety 'C14 H10 Cl4 Mg O6, 2(C4 H8 O1)'
_chemical_formula_sum 'C22 H26 Cl4 Mg O8'
_chemical_formula_weight 584.54
_chemical_name_systematic
; 
 ? 
;
_space_group_IT_number 2
_symmetry_cell_setting triclinic
_symmetry_space_group_name_Hall '-P 1'
_symmetry_space_group_name_H-M 'P -1'
_atom_sites_solution_hydrogens geom
_atom_sites_solution_primary direct
_atom_sites_solution_secondary difmap
_audit_creation_method SHELXL-97
_cell_angle_alpha 91.500(4)
_cell_angle_beta 106.143(3)
_cell_angle_gamma 115.291(3)
_cell_formula_units_Z 2
_cell_length_a 10.4767(14)
_cell_length_b 11.6728(16)
_cell_length_c 12.9373(18)
_cell_measurement_reflns_used 11157
_cell_measurement_temperature 296(2)
_cell_measurement_theta_max 28.22
_cell_measurement_theta_min 1.66
_cell_volume 1354.8(3)
_computing_cell_refinement RAPID-AUTO
_computing_data_collection 'RAPID-AUTO (Rigaku Corporation, 1998)'
_computing_data_reduction 'CrystalStructure (Rigaku/MSC and Rigaku Corporation, 2002)'
_computing_molecular_graphics Diamond
_computing_publication_material SHELXL-97
_computing_structure_refinement 'SHELXL-97 (Sheldrick, 2008)'
_computing_structure_solution 'SHELXS-97 (Sheldrick, 2008)'
_diffrn_ambient_temperature 296(2)
_diffrn_measured_fraction_theta_full 0.991
_diffrn_measured_fraction_theta_max 0.991
_diffrn_radiation_monochromator graphite
_diffrn_radiation_source 'fine-focus sealed tube'
_diffrn_radiation_type MoK\a
_diffrn_radiation_wavelength 0.71073
_diffrn_reflns_av_R_equivalents 0.0251
_diffrn_reflns_av_sigmaI/netI 0.0468
_diffrn_reflns_limit_h_max 13
_diffrn_reflns_limit_h_min -13
_diffrn_reflns_limit_k_max 13
_diffrn_reflns_limit_k_min -15
_diffrn_reflns_limit_l_max 17
_diffrn_reflns_limit_l_min -17
_diffrn_reflns_number 11157
_diffrn_reflns_theta_full 28.22
_diffrn_reflns_theta_max 28.22
_diffrn_reflns_theta_min 1.66
_exptl_absorpt_coefficient_mu 0.503
_exptl_absorpt_correction_T_max 0.9468
_exptl_absorpt_correction_T_min 0.9375
_exptl_absorpt_correction_type multi-scan
_exptl_crystal_colour yellow
_exptl_crystal_density_diffrn 1.433
_exptl_crystal_density_method 'not measured'
_exptl_crystal_description block
_exptl_crystal_F_000 604
_exptl_crystal_size_max 0.13
_exptl_crystal_size_mid 0.12
_exptl_crystal_size_min 0.11
_refine_diff_density_max 0.422
_refine_diff_density_min -0.347
_refine_diff_density_rms 0.051
_refine_ls_extinction_method none
_refine_ls_goodness_of_fit_ref 1.045
_refine_ls_hydrogen_treatment mixed
_refine_ls_matrix_type full
_refine_ls_number_parameters 353
_refine_ls_number_reflns 6618
_refine_ls_number_restraints 0
_refine_ls_restrained_S_all 1.045
_refine_ls_R_factor_all 0.0922
_refine_ls_R_factor_gt 0.0539
_refine_ls_shift/su_max 0.044
_refine_ls_shift/su_mean 0.003
_refine_ls_structure_factor_coef Fsqd
_refine_ls_weighting_details 'calc w=1/[\s^2^(Fo^2^)+(0.0799P)^2^+0.2420P] where P=(Fo^2^+2Fc^2^)/3'
_refine_ls_weighting_scheme calc
_refine_ls_wR_factor_gt 0.1456
_refine_ls_wR_factor_ref 0.1657
_reflns_number_gt 4092
_reflns_number_total 6618
_reflns_threshold_expression >2sigma(I)
_cod_data_source_file c4dt03068k2.cif
_cod_data_source_block a
_cod_depositor_comments 'Adding full bibliography for 7033045.cif.'
_cod_database_code 7033045

loop_
_symmetry_equiv_pos_as_xyz
'x, y, z'
'-x, -y, -z'

loop_
_atom_site_label
_atom_site_type_symbol
_atom_site_fract_x
_atom_site_fract_y
_atom_site_fract_z
_atom_site_U_iso_or_equiv
_atom_site_adp_type
_atom_site_occupancy
_atom_site_symmetry_multiplicity
_atom_site_calc_flag
_atom_site_refinement_flags
_atom_site_disorder_assembly
_atom_site_disorder_group
C1 C 0.9020(3) 0.7123(3) 1.2651(2) 0.0556(7) Uani 1 1 d . . .
H1 H 0.9686 0.7201 1.3329 0.067 Uiso 1 1 calc R . .
C2 C 0.8105(3) 0.7748(3) 1.2632(2) 0.0483(6) Uani 1 1 d . . .
C3 C 0.8292(3) 0.8401(3) 1.3631(2) 0.0618(7) Uani 1 1 d . . .
H3 H 0.8990 0.8406 1.4262 0.074 Uiso 1 1 calc R . .
C4 C 0.7479(3) 0.9024(3) 1.3693(2) 0.0642(8) Uani 1 1 d . . .
C5 C 0.6464(3) 0.9053(3) 1.2757(3) 0.0636(8) Uani 1 1 d . . .
H5 H 0.5916 0.9494 1.2797 0.076 Uiso 1 1 calc R . .
C6 C 0.6269(3) 0.8429(3) 1.1777(2) 0.0533(6) Uani 1 1 d . . .
C7 C 0.7054(3) 0.7721(2) 1.1647(2) 0.0447(5) Uani 1 1 d . . .
C8 C 0.8206(3) 0.4083(3) 0.9134(2) 0.0568(7) Uani 1 1 d . . .
H8 H 0.8761 0.3634 0.9154 0.068 Uiso 1 1 calc R . .
C9 C 0.7237(3) 0.4019(3) 0.8084(2) 0.0504(6) Uani 1 1 d . . .
C10 C 0.6275(3) 0.4611(2) 0.79325(19) 0.0428(5) Uani 1 1 d . . .
C11 C 0.5367(3) 0.4423(3) 0.6838(2) 0.0485(6) Uani 1 1 d . . .
C12 C 0.5401(3) 0.3735(3) 0.5986(2) 0.0619(7) Uani 1 1 d . . .
H12 H 0.4770 0.3625 0.5284 0.074 Uiso 1 1 calc R . .
C13 C 0.6379(4) 0.3201(3) 0.6172(2) 0.0690(8) Uani 1 1 d . . .
C14 C 0.7269(3) 0.3329(3) 0.7190(2) 0.0650(8) Uani 1 1 d . . .
H14 H 0.7914 0.2957 0.7304 0.078 Uiso 1 1 calc R . .
C15 C 1.0653(6) 0.2952(7) 0.3185(4) 0.1369(19) Uani 1 1 d . . .
H15A H 1.1673 0.3609 0.3351 0.164 Uiso 1 1 calc R . .
H15B H 1.0669 0.2188 0.3453 0.164 Uiso 1 1 calc R . .
C16 C 0.9865(9) 0.3392(9) 0.3698(6) 0.186(3) Uani 1 1 d . . .
H16A H 0.9629 0.2911 0.4275 0.224 Uiso 1 1 calc R . .
H16B H 1.0461 0.4296 0.4009 0.224 Uiso 1 1 calc R . .
C17 C 0.8557(11) 0.3197(11) 0.2881(7) 0.213(4) Uani 1 1 d . . .
H17A H 0.8543 0.4013 0.2781 0.256 Uiso 1 1 calc R . .
H17B H 0.7692 0.2657 0.3085 0.256 Uiso 1 1 calc R . .
C18 C 0.8525(7) 0.2580(8) 0.1880(4) 0.155(3) Uani 1 1 d . . .
H18A H 0.7783 0.1686 0.1709 0.186 Uiso 1 1 calc R . .
H18B H 0.8278 0.3007 0.1278 0.186 Uiso 1 1 calc R . .
C19 C 0.126(2) 0.0418(16) 0.168(2) 0.180(11) Uani 0.414(8) 1 d P A 1
H19A H 0.0697 0.0154 0.2189 0.216 Uiso 0.414(8) 1 calc PR A 1
H19B H 0.0726 0.0718 0.1102 0.216 Uiso 0.414(8) 1 calc PR A 1
C20 C 0.277(2) 0.1480(15) 0.226(2) 0.109(8) Uani 0.414(8) 1 d P A 1
H20A H 0.2959 0.2257 0.1941 0.131 Uiso 0.414(8) 1 calc PR A 1
H20B H 0.2945 0.1670 0.3033 0.131 Uiso 0.414(8) 1 calc PR A 1
C21 C 0.365(2) 0.085(2) 0.203(3) 0.130(11) Uani 0.414(8) 1 d P A 1
H21A H 0.4055 0.1198 0.1456 0.156 Uiso 0.414(8) 1 calc PR A 1
H21B H 0.4469 0.0992 0.2679 0.156 Uiso 0.414(8) 1 calc PR A 1
C22 C 0.2771(17) -0.0363(15) 0.173(2) 0.194(12) Uani 0.414(8) 1 d P A 1
H22A H 0.2835 -0.0795 0.2357 0.233 Uiso 0.414(8) 1 calc PR A 1
H22B H 0.3079 -0.0718 0.1212 0.233 Uiso 0.414(8) 1 calc PR A 1
O8 O 0.1365(4) -0.0571(3) 0.1264(3) 0.1379(18) Uani 0.414(8) 1 d P A 1
C19' C 0.1467(14) 0.0108(12) 0.2109(8) 0.158(7) Uani 0.586(8) 1 d P A 2
H19C H 0.1348 -0.0397 0.2691 0.189 Uiso 0.586(8) 1 calc PR A 2
H19D H 0.0692 0.0385 0.1932 0.189 Uiso 0.586(8) 1 calc PR A 2
C20' C 0.291(3) 0.121(2) 0.2455(13) 0.195(12) Uani 0.586(8) 1 d P A 2
H20C H 0.2796 0.1985 0.2525 0.234 Uiso 0.586(8) 1 calc PR A 2
H20D H 0.3492 0.1155 0.3164 0.234 Uiso 0.586(8) 1 calc PR A 2
C21' C 0.365(2) 0.1265(16) 0.1715(16) 0.116(6) Uani 0.586(8) 1 d P A 2
H21C H 0.4508 0.1113 0.2028 0.140 Uiso 0.586(8) 1 calc PR A 2
H21D H 0.3978 0.2095 0.1478 0.140 Uiso 0.586(8) 1 calc PR A 2
C22' C 0.2518(8) 0.0223(8) 0.0793(7) 0.095(3) Uani 0.586(8) 1 d P A 2
H22C H 0.2109 0.0572 0.0189 0.114 Uiso 0.586(8) 1 calc PR A 2
H22D H 0.2947 -0.0274 0.0539 0.114 Uiso 0.586(8) 1 calc PR A 2
O8' O 0.1365(4) -0.0571(3) 0.1264(3) 0.1379(18) Uani 0.59 1 d P A 2
Cl1 Cl 0.76752(13) 0.97940(12) 1.49349(8) 0.1056(4) Uani 1 1 d . . .
Cl2 Cl 0.49803(10) 0.84707(8) 1.06198(7) 0.0754(3) Uani 1 1 d . . .
Cl3 Cl 0.41654(9) 0.51196(8) 0.65853(5) 0.0616(2) Uani 1 1 d . . .
Cl4 Cl 0.64568(15) 0.23567(13) 0.50798(8) 0.1164(4) Uani 1 1 d . . .
Mg1 Mg 0.75530(9) 0.59075(8) 1.02863(6) 0.0443(2) Uani 1 1 d . . .
O1 O 0.9036(2) 0.64926(19) 1.18824(14) 0.0563(5) Uani 1 1 d . . .
O2 O 0.68001(19) 0.71200(17) 1.07158(13) 0.0498(4) Uani 1 1 d . . .
O3 O 0.83913(19) 0.46599(19) 1.00101(14) 0.0555(5) Uani 1 1 d . . .
O4 O 0.62127(18) 0.52630(17) 0.87174(13) 0.0469(4) Uani 1 1 d . . .
O5 O 0.60724(18) 0.44335(17) 1.08490(13) 0.0486(4) Uani 1 1 d . . .
H5A H 0.5458 0.4455 1.1143 0.073 Uiso 1 1 d R . .
H5B H 0.5454 0.3796 1.0371 0.073 Uiso 1 1 d R . .
O6 O 0.9239(2) 0.7309(2) 0.98407(16) 0.0691(6) Uani 1 1 d . . .
H6A H 0.9401 0.7237 0.9247 0.104 Uiso 1 1 d R . .
H6B H 0.9853 0.8060 1.0262 0.104 Uiso 1 1 d R . .
O7 O 0.9927(4) 0.2669(3) 0.2047(2) 0.1153(10) Uani 1 1 d . . .

loop_
_atom_site_aniso_label
_atom_site_aniso_U_11
_atom_site_aniso_U_22
_atom_site_aniso_U_33
_atom_site_aniso_U_23
_atom_site_aniso_U_13
_atom_site_aniso_U_12
C1 0.0468(15) 0.0719(18) 0.0458(13) 0.0049(13) 0.0059(11) 0.0306(14)
C2 0.0437(14) 0.0537(15) 0.0477(13) 0.0048(11) 0.0162(11) 0.0215(12)
C3 0.0601(18) 0.0697(19) 0.0508(15) 0.0002(14) 0.0145(13) 0.0276(15)
C4 0.0638(18) 0.0632(18) 0.0625(17) -0.0087(14) 0.0224(15) 0.0257(15)
C5 0.0642(19) 0.0532(16) 0.081(2) -0.0012(15) 0.0280(16) 0.0307(14)
C6 0.0507(15) 0.0462(14) 0.0652(16) 0.0064(12) 0.0174(13) 0.0247(12)
C7 0.0409(13) 0.0396(13) 0.0522(14) 0.0069(11) 0.0144(11) 0.0173(10)
C8 0.0395(13) 0.0695(18) 0.0681(17) -0.0027(14) 0.0144(12) 0.0331(13)
C9 0.0407(13) 0.0607(16) 0.0547(14) 0.0001(12) 0.0174(11) 0.0265(12)
C10 0.0364(12) 0.0489(14) 0.0451(12) 0.0053(11) 0.0175(10) 0.0185(10)
C11 0.0487(14) 0.0540(15) 0.0471(13) 0.0103(11) 0.0194(11) 0.0246(12)
C12 0.0660(19) 0.0727(19) 0.0491(14) 0.0041(14) 0.0202(14) 0.0324(16)
C13 0.073(2) 0.081(2) 0.0601(17) -0.0085(15) 0.0281(16) 0.0378(17)
C14 0.0608(18) 0.078(2) 0.0685(18) -0.0040(15) 0.0242(15) 0.0416(16)
C15 0.112(4) 0.195(6) 0.106(4) 0.027(4) 0.039(3) 0.068(4)
C16 0.166(7) 0.260(9) 0.136(5) -0.013(6) 0.073(5) 0.087(7)
C17 0.259(10) 0.377(14) 0.159(6) 0.095(8) 0.108(7) 0.255(11)
C18 0.120(4) 0.266(8) 0.104(4) 0.074(5) 0.048(3) 0.099(5)
C19 0.092(10) 0.077(9) 0.36(3) 0.014(14) 0.019(15) 0.061(9)
C20 0.078(9) 0.047(6) 0.19(2) 0.002(8) 0.028(10) 0.026(7)
C21 0.050(8) 0.105(19) 0.21(3) -0.011(15) 0.027(11) 0.021(10)
C22 0.086(10) 0.089(10) 0.40(4) -0.002(15) 0.066(15) 0.043(8)
O8 0.105(3) 0.087(2) 0.164(4) -0.035(2) 0.043(2) -0.0052(19)
C19' 0.141(10) 0.132(10) 0.100(6) -0.046(6) 0.084(7) -0.051(7)
C20' 0.180(19) 0.185(19) 0.086(7) -0.038(8) 0.055(9) -0.041(14)
C21' 0.101(9) 0.072(8) 0.139(10) -0.011(7) 0.055(8) -0.004(6)
C22' 0.076(5) 0.082(5) 0.115(6) -0.001(4) 0.049(4) 0.015(4)
O8' 0.105(3) 0.087(2) 0.164(4) -0.035(2) 0.043(2) -0.0052(19)
Cl1 0.1125(8) 0.1243(9) 0.0790(6) -0.0302(6) 0.0277(6) 0.0570(7)
Cl2 0.0832(6) 0.0826(6) 0.0795(5) 0.0124(4) 0.0150(4) 0.0614(5)
Cl3 0.0697(5) 0.0778(5) 0.0496(4) 0.0160(3) 0.0164(3) 0.0456(4)
Cl4 0.1423(10) 0.1582(11) 0.0772(6) -0.0242(6) 0.0322(6) 0.0975(9)
Mg1 0.0368(4) 0.0569(5) 0.0449(4) 0.0034(4) 0.0130(3) 0.0266(4)
O1 0.0486(10) 0.0748(13) 0.0511(10) 0.0017(9) 0.0084(8) 0.0380(10)
O2 0.0507(10) 0.0575(11) 0.0457(9) 0.0027(8) 0.0099(8) 0.0323(9)
O3 0.0428(10) 0.0755(12) 0.0554(10) 0.0006(9) 0.0105(8) 0.0370(9)
O4 0.0420(9) 0.0639(11) 0.0432(8) 0.0034(8) 0.0154(7) 0.0309(8)
O5 0.0421(9) 0.0594(11) 0.0514(9) 0.0078(8) 0.0172(8) 0.0281(8)
O6 0.0600(12) 0.0717(14) 0.0648(12) 0.0047(10) 0.0302(10) 0.0141(10)
O7 0.111(2) 0.166(3) 0.0862(19) 0.0246(19) 0.0534(18) 0.065(2)

loop_
_atom_type_symbol
_atom_type_description
_atom_type_scat_dispersion_real
_atom_type_scat_dispersion_imag
_atom_type_scat_source
C C 0.0033 0.0016 'International Tables Vol C Tables 4.2.6.8 and 6.1.1.4'
H H 0.0000 0.0000 'International Tables Vol C Tables 4.2.6.8 and 6.1.1.4'
O O 0.0106 0.0060 'International Tables Vol C Tables 4.2.6.8 and 6.1.1.4'
Mg Mg 0.0486 0.0363 'International Tables Vol C Tables 4.2.6.8 and 6.1.1.4'
Cl Cl 0.1484 0.1585 'International Tables Vol C Tables 4.2.6.8 and 6.1.1.4'

loop_
_geom_angle_atom_site_label_1
_geom_angle_atom_site_label_2
_geom_angle_atom_site_label_3
_geom_angle
O1 C1 C2 128.0(2)
O1 C1 H1 116.0
C2 C1 H1 116.0
C3 C2 C7 121.2(2)
C3 C2 C1 117.0(2)
C7 C2 C1 121.8(2)
C4 C3 C2 121.2(3)
C4 C3 H3 119.4
C2 C3 H3 119.4
C3 C4 C5 120.0(3)
C3 C4 Cl1 121.2(3)
C5 C4 Cl1 118.8(2)
C6 C5 C4 119.7(3)
C6 C5 H5 120.2
C4 C5 H5 120.2
C5 C6 C7 123.7(3)
C5 C6 Cl2 118.7(2)
C7 C6 Cl2 117.6(2)
O2 C7 C2 124.5(2)
O2 C7 C6 121.4(2)
C2 C7 C6 114.2(2)
O3 C8 C9 127.6(2)
O3 C8 H8 116.2
C9 C8 H8 116.2
C14 C9 C10 120.8(2)
C14 C9 C8 116.6(2)
C10 C9 C8 122.6(2)
O4 C10 C11 121.8(2)
O4 C10 C9 123.4(2)
C11 C10 C9 114.8(2)
C12 C11 C10 123.4(2)
C12 C11 Cl3 119.0(2)
C10 C11 Cl3 117.57(18)
C11 C12 C13 119.5(3)
C11 C12 H12 120.2
C13 C12 H12 120.2
C14 C13 C12 120.5(3)
C14 C13 Cl4 119.9(2)
C12 C13 Cl4 119.6(2)
C13 C14 C9 120.9(3)
C13 C14 H14 119.6
C9 C14 H14 119.6
O7 C15 C16 108.5(5)
O7 C15 H15A 110.0
C16 C15 H15A 110.0
O7 C15 H15B 110.0
C16 C15 H15B 110.0
H15A C15 H15B 108.4
C17 C16 C15 106.4(6)
C17 C16 H16A 110.5
C15 C16 H16A 110.5
C17 C16 H16B 110.5
C15 C16 H16B 110.5
H16A C16 H16B 108.6
C16 C17 C18 107.8(5)
C16 C17 H17A 110.1
C18 C17 H17A 110.1
C16 C17 H17B 110.1
C18 C17 H17B 110.1
H17A C17 H17B 108.5
O7 C18 C17 107.1(5)
O7 C18 H18A 110.3
C17 C18 H18A 110.3
O7 C18 H18B 110.3
C17 C18 H18B 110.3
H18A C18 H18B 108.6
O8 C19 C20 110.0(12)
O8 C19 H19A 109.7
C20 C19 H19A 109.6
O8 C19 H19B 109.7
C20 C19 H19B 109.7
H19A C19 H19B 108.2
C21 C20 C19 97.8(15)
C21 C20 H20A 112.1
C19 C20 H20A 112.2
C21 C20 H20B 112.3
C19 C20 H20B 112.2
H20A C20 H20B 109.8
C22 C21 C20 107.8(17)
C22 C21 H21A 110.2
C20 C21 H21A 110.2
C22 C21 H21B 110.1
C20 C21 H21B 110.1
H21A C21 H21B 108.5
C21 C22 O8 110.8(15)
C21 C22 H22A 109.5
O8 C22 H22A 109.5
C21 C22 H22B 109.4
O8 C22 H22B 109.5
H22A C22 H22B 108.1
C19 O8 C22 106.5(11)
C20' C19' H19C 110.0
C20' C19' H19D 110.1
H19C C19' H19D 108.4
C21' C20' C19' 110.7(13)
C21' C20' H20C 109.5
C19' C20' H20C 109.5
C21' C20' H20D 109.6
C19' C20' H20D 109.5
H20C C20' H20D 108.1
C20' C21' C22' 103.9(14)
C20' C21' H21C 110.9
C22' C21' H21C 111.0
C20' C21' H21D 111.0
C22' C21' H21D 111.0
H21C C21' H21D 109.0
C21' C22' H22C 111.0
C21' C22' H22D 111.0
H22C C22' H22D 109.0
O4 Mg1 O2 98.88(7)
O4 Mg1 O3 86.32(7)
O2 Mg1 O3 174.32(8)
O4 Mg1 O6 91.98(8)
O2 Mg1 O6 94.34(9)
O3 Mg1 O6 87.73(9)
O4 Mg1 O5 92.78(8)
O2 Mg1 O5 90.71(7)
O3 Mg1 O5 86.74(8)
O6 Mg1 O5 172.45(8)
O4 Mg1 O1 175.21(8)
O2 Mg1 O1 85.86(7)
O3 Mg1 O1 88.96(8)
O6 Mg1 O1 86.99(9)
O5 Mg1 O1 87.77(8)
C1 O1 Mg1 127.57(17)
C7 O2 Mg1 131.03(15)
C8 O3 Mg1 127.96(17)
C10 O4 Mg1 130.41(15)
Mg1 O5 H5A 128.4
Mg1 O5 H5B 114.4
H5A O5 H5B 95.7
Mg1 O6 H6A 124.6
Mg1 O6 H6B 122.2
H6A O6 H6B 113.2
C18 O7 C15 107.2(4)

loop_
_geom_bond_atom_site_label_1
_geom_bond_atom_site_label_2
_geom_bond_distance
C1 O1 1.230(3)
C1 C2 1.428(4)
C1 H1 0.9300
C2 C3 1.403(4)
C2 C7 1.423(3)
C3 C4 1.351(4)
C3 H3 0.9300
C4 C5 1.384(4)
C4 Cl1 1.736(3)
C5 C6 1.365(4)
C5 H5 0.9300
C6 C7 1.427(3)
C6 Cl2 1.733(3)
C7 O2 1.278(3)
C8 O3 1.226(3)
C8 C9 1.430(4)
C8 H8 0.9300
C9 C14 1.408(3)
C9 C10 1.422(3)
C10 O4 1.286(3)
C10 C11 1.420(3)
C11 C12 1.364(4)
C11 Cl3 1.736(3)
C12 C13 1.383(4)
C12 H12 0.9300
C13 C14 1.347(4)
C13 Cl4 1.742(3)
C14 H14 0.9300
C15 O7 1.411(6)
C15 C16 1.427(8)
C15 H15A 0.9700
C15 H15B 0.9700
C16 C17 1.401(10)
C16 H16A 0.9700
C16 H16B 0.9700
C17 C18 1.450(8)
C17 H17A 0.9700
C17 H17B 0.9700
C18 O7 1.381(6)
C18 H18A 0.9700
C18 H18B 0.9700
C19 O8 1.324(17)
C19 C20 1.49(3)
C19 H19A 0.9700
C19 H19B 0.9700
C20 C21 1.48(3)
C20 H20A 0.9700
C20 H20B 0.9700
C21 C22 1.29(3)
C21 H21A 0.9700
C21 H21B 0.9700
C22 O8 1.335(16)
C22 H22A 0.9700
C22 H22B 0.9700
C19' C20' 1.44(2)
C19' H19C 0.9700
C19' H19D 0.9700
C20' C21' 1.38(3)
C20' H20C 0.9700
C20' H20D 0.9700
C21' C22' 1.49(2)
C21' H21C 0.9700
C21' H21D 0.9700
C22' H22C 0.9700
C22' H22D 0.9700
Mg1 O4 2.0224(18)
Mg1 O2 2.0225(18)
Mg1 O3 2.0641(19)
Mg1 O6 2.067(2)
Mg1 O5 2.0760(19)
Mg1 O1 2.0929(19)
O5 H5A 0.8412
O5 H5B 0.8353
O6 H6A 0.8414
O6 H6B 0.8820
